data_9012784
loop_
_publ_author_name
'dal Negro, A.'
'Ungaretti, L.'
'Basso, R.'

_publ_section_title
;
 The crystal structure of synthetic hydrated borates: (II) MgO*3B2O3*7H2O
;
_journal_name_full 'Crystal Structure Communications'
_journal_page_first 433
_journal_page_last 436
_journal_volume 5
_journal_year 1976
_chemical_formula_sum 'B6 H22 Mg O17'
_chemical_name_mineral Admontite
_space_group_IT_number 14
_symmetry_space_group_name_Hall '-P 2ybc'
_symmetry_space_group_name_H-M 'P 1 21/c 1'
_cell_angle_alpha 90
_cell_angle_beta 109.6
_cell_angle_gamma 90
_cell_formula_units_Z 4
_cell_length_a 12.664
_cell_length_b 10.091
_cell_length_c 11.322
_cell_volume 1363.031
_database_code_amcsd 0012333
_exptl_crystal_density_diffrn 1.840
_cod_original_formula_sum 'Mg B6 O17 H22'
_cod_database_code 9012784

loop_
_space_group_symop_operation_xyz
x,y,z
x,1/2-y,1/2+z
-x,1/2+y,1/2-z
-x,-y,-z

loop_
_atom_site_label
_atom_site_fract_x
_atom_site_fract_y
_atom_site_fract_z
_atom_site_U_iso_or_equiv
_atom_site_type_symbol
_atom_site_attached_hydrogens
Mg1 0.00000 0.00000 0.00000 0.01267 Mg 0
Mg2 0.50000 1.00000 0.50000 0.01520 Mg 0
B1 0.22520 0.12770 0.01600 0.01267 B 0
B2 0.08210 0.11740 -0.20970 0.01140 B 0
B3 0.18520 -0.09540 -0.10150 0.01267 B 0
B4 0.36930 -0.05130 0.05800 0.01646 B 0
B5 0.10520 -0.07460 -0.33300 0.01646 B 0
B6 0.17350 0.32520 -0.11680 0.01520 B 0
O1 0.14210 0.11170 0.07790 0.01646 O 0
O2 0.10150 -0.13180 -0.04710 0.01773 O 0
O3 -0.02020 0.09740 -0.17520 0.01520 O 0
O4 0.47640 -0.09360 0.11520 0.02660 O 0
O5 0.17610 0.46120 -0.12480 0.02153 O 0
O6 0.08500 -0.13580 -0.44580 0.03673 O 0
O7 0.17970 0.05530 -0.10870 0.01140 O 0
O8 0.24060 0.26730 -0.00880 0.01520 O 0
O9 0.10560 0.25670 -0.21640 0.01646 O 0
O10 0.06970 0.05210 -0.32850 0.01520 O 0
O11 0.16160 -0.14670 -0.22980 0.01520 O 0
O12 0.29830 -0.13440 -0.02900 0.01773 O 0
O13 0.33360 0.07030 0.08640 0.01773 O 0
H1 0.14400 0.17000 0.13000 0.07599 H 0
H2 0.11500 -0.19800 -0.02000 0.06333 H 0
H3 -0.06600 0.16500 -0.20000 0.05066 H 0
H4 0.51300 -0.02100 0.15100 0.07599 H 0
H5 0.13200 0.49600 -0.18800 0.07599 H 0
H6 0.04200 -0.10400 -0.51900 0.08866 H 0
H7 0.65900 1.18900 0.52500 0.05066 H 0
H8 0.71300 1.04600 0.55100 0.06333 H 0
H9 0.61500 0.88800 0.73600 0.07599 H 0
H10 0.54600 0.79300 0.64300 0.07599 H 0
H11 0.62900 0.82500 0.44500 0.08866 H 0
H12 0.50900 0.77500 0.36900 0.07599 H 0
H13 0.61400 0.35900 0.81300 0.11399 H 0
H14 0.67700 0.35500 0.72300 0.07599 H 0
Wat1 0.64400 1.10240 0.51130 0.02786 O 2
Wat2 0.54240 0.85700 0.39380 0.02786 O 2
Wat3 0.58480 0.87350 0.65270 0.02660 O 2
Wat4 0.60290 0.36120 0.73470 0.03926 O 2

loop_
_cod_changelog_entry_id
_cod_changelog_entry_author
_cod_changelog_entry_date
_cod_changelog_entry_text
1
;cod-tools version 3.8.0
Id: cif_guess_AMCSD_atom_types 9581 2023-05-17 12:35:41Z saulius
;
2023-05-23T09:22:21+03:00
;Derived atom types and hydrogen counts
from atom names that follow the AMCSD naming convention
(Wat == water, O-H == hydroxyl).
;

loop_
_cod_related_entry_id
_cod_related_entry_database
_cod_related_entry_code
1 AMCSD 0012333
